data_7247901
loop_
_publ_author_name
'Charpe, Vaibhav Pramod'
'Gupta, Mahima'
'Hwang, Kuo Chu'

_publ_section_title
;
 Visible light-mediated copper catalyzed regioselective diamination of
 terminal alkynes at room temperature: a facile synthesis of substituted
 imidazo[1,2-\a]pyridines
;
_journal_issue 3
_journal_name_full 'Green Chemistry'
_journal_page_first 1329
_journal_page_last 1337
_journal_paper_doi 10.1039/D3GC04062C
_journal_volume 26
_journal_year 2024
_chemical_absolute_configuration rm
_chemical_formula_sum 'C21 H12 Br2 N2'
_chemical_formula_weight 452.15
_space_group_crystal_system monoclinic
_space_group_IT_number 4
_space_group_name_Hall 'P 2yb'
_space_group_name_H-M_alt 'P 1 21 1'
_atom_sites_solution_hydrogens geom
_audit_creation_method SHELXL-2014/6
_audit_update_record
;
2023-08-07 deposited with the CCDC.	2023-12-21 downloaded from the CCDC.
;
_cell_angle_alpha 90
_cell_angle_beta 92.968(3)
_cell_angle_gamma 90
_cell_formula_units_Z 2
_cell_length_a 3.8778(5)
_cell_length_b 12.9392(17)
_cell_length_c 16.735(2)
_cell_measurement_reflns_used 3000
_cell_measurement_temperature 100(2)
_cell_measurement_theta_max 26.3010
_cell_measurement_theta_min 2.4373
_cell_volume 838.56(18)
_computing_cell_refinement 'SAINT V8.34A (Bruker AXS Inc., 2013)'
_computing_data_collection 'Bruker APEX2'
_computing_data_reduction 'SAINT V8.34A (Bruker AXS Inc., 2013)'
_computing_molecular_graphics 'Bruker SHELXTL'
_computing_publication_material 'Bruker SHELXTL'
_computing_structure_refinement 'SHELXL-2014/6 (Sheldrick, 2014)'
_diffrn_ambient_temperature 100(2)
_diffrn_detector_area_resol_mean 8.3333
_diffrn_measured_fraction_theta_full 1.000
_diffrn_measured_fraction_theta_max 0.998
_diffrn_measurement_device_type 'Bruker APEX-II CCD'
_diffrn_measurement_method '\f and \w scans'
_diffrn_radiation_type MoK\a
_diffrn_radiation_wavelength 0.71073
_diffrn_reflns_av_R_equivalents 0.0295
_diffrn_reflns_av_unetI/netI 0.0600
_diffrn_reflns_Laue_measured_fraction_full 1.000
_diffrn_reflns_Laue_measured_fraction_max 0.998
_diffrn_reflns_limit_h_max 4
_diffrn_reflns_limit_h_min -4
_diffrn_reflns_limit_k_max 15
_diffrn_reflns_limit_k_min -16
_diffrn_reflns_limit_l_max 19
_diffrn_reflns_limit_l_min -20
_diffrn_reflns_number 6578
_diffrn_reflns_point_group_measured_fraction_full 0.986
_diffrn_reflns_point_group_measured_fraction_max 0.971
_diffrn_reflns_theta_full 25.242
_diffrn_reflns_theta_max 26.303
_diffrn_reflns_theta_min 1.218
_exptl_absorpt_coefficient_mu 4.839
_exptl_absorpt_correction_T_max 0.9485
_exptl_absorpt_correction_T_min 0.7232
_exptl_absorpt_correction_type multi-scan
_exptl_absorpt_process_details 'SADABS V2014/4 (Bruker AXS Inc.)'
_exptl_crystal_colour 'Pale Yellow'
_exptl_crystal_density_diffrn 1.791
_exptl_crystal_density_meas ?
_exptl_crystal_density_method 'not measured'
_exptl_crystal_description Lamellar
_exptl_crystal_F_000 444
_exptl_crystal_size_max 0.20
_exptl_crystal_size_mid 0.18
_exptl_crystal_size_min 0.02
_refine_diff_density_max 0.408
_refine_diff_density_min -0.479
_refine_diff_density_rms 0.074
_refine_ls_abs_structure_details
;
 Flack x determined using 1322 quotients [(I+)-(I-)]/[(I+)+(I-)]
 (Parsons, Flack and Wagner, Acta Cryst. B69 (2013) 249-259).
;
_refine_ls_abs_structure_Flack 0.025(7)
_refine_ls_extinction_method none
_refine_ls_goodness_of_fit_ref 0.951
_refine_ls_hydrogen_treatment constr
_refine_ls_matrix_type full
_refine_ls_number_parameters 226
_refine_ls_number_reflns 3304
_refine_ls_number_restraints 1
_refine_ls_restrained_S_all 0.950
_refine_ls_R_factor_all 0.0297
_refine_ls_R_factor_gt 0.0255
_refine_ls_shift/su_max 0.001
_refine_ls_shift/su_mean 0.000
_refine_ls_structure_factor_coef Fsqd
_refine_ls_weighting_details 'w=1/[\s^2^(Fo^2^)] where P=(Fo^2^+2Fc^2^)/3'
_refine_ls_weighting_scheme calc
_refine_ls_wR_factor_gt 0.0540
_refine_ls_wR_factor_ref 0.0549
_reflns_Friedel_coverage 0.862
_reflns_Friedel_fraction_full 0.971
_reflns_Friedel_fraction_max 0.943
_reflns_number_gt 3059
_reflns_number_total 3304
_reflns_threshold_expression 'I > 2\s(I)'
_cod_data_source_file d3gc04062c2.cif
_cod_data_source_block mo_170754LT_0m
_cod_depositor_comments
;
The following automatic conversions were performed:

data item '_chemical_absolute_configuration' value 'RM' was changed
to 'rm' in accordance with the
/home/data/users/saulius/crontab/automatic-downloads/rss-feeds/RSC/lib/dictionaries/cif_core.dic
dictionary named 'cif_core.dic' version 2.4.2 last updated on
2011-04-26.

data item '_exptl_crystal_density_meas' value 'not measured' was
changed to '?' -- the value is perceived as not measured.

Automatic conversion script
Id: cif_fix_values 8170 2020-07-09 18:12:32Z antanas 

 Adding full bibliography for 7247899--7247903.cif.
;
_cod_original_cell_volume 838.57(19)
_cod_original_sg_symbol_H-M 'P 21'
_cod_database_code 7247901
_shelx_space_group_comment
;
The symmetry employed for this shelxl refinement is uniquely defined
by the following loop, which should always be used as a source of
symmetry information in preference to the above space-group names.
They are only intended as comments.
;
_shelxl_version_number 2014/6

loop_
_space_group_symop_operation_xyz
'x, y, z'
'-x, y+1/2, -z'

loop_
_atom_site_label
_atom_site_type_symbol
_atom_site_fract_x
_atom_site_fract_y
_atom_site_fract_z
_atom_site_U_iso_or_equiv
_atom_site_adp_type
_atom_site_occupancy
_atom_site_site_symmetry_order
_atom_site_calc_flag
_atom_site_refinement_flags_posn
_atom_site_refinement_flags_adp
_atom_site_refinement_flags_occupancy
_atom_site_disorder_assembly
_atom_site_disorder_group
Br1 Br -0.24778(14) 1.38958(5) -0.00834(3) 0.02031(16) Uani 1 1 d . . . . .
Br2 Br 0.62641(13) 0.61550(4) 0.12504(3) 0.01840(14) Uani 1 1 d . . . . .
N1 N 0.6927(11) 1.0831(3) 0.4695(2) 0.0139(10) Uani 1 1 d . . . . .
N2 N 0.8254(11) 0.9128(3) 0.4777(2) 0.0123(10) Uani 1 1 d . . . . .
C1 C -0.0615(13) 1.3072(5) 0.0782(3) 0.0140(12) Uani 1 1 d . . . . .
C2 C -0.0840(15) 1.2013(5) 0.0737(3) 0.0182(14) Uani 1 1 d . . . . .
H12 H -0.1853 1.1686 0.0274 0.022 Uiso 1 1 calc R U . . .
C3 C 0.0437(14) 1.1434(4) 0.1379(3) 0.0178(13) Uani 1 1 d . . . . .
H1 H 0.0274 1.0702 0.1360 0.021 Uiso 1 1 calc R U . . .
C4 C 0.1972(13) 1.1915(4) 0.2060(3) 0.0127(11) Uani 1 1 d . . . . .
C5 C 0.3324(13) 1.1325(4) 0.2739(3) 0.0131(12) Uani 1 1 d . . . . .
C6 C 0.4520(13) 1.0879(4) 0.3310(3) 0.0140(12) Uani 1 1 d . . . . .
C7 C 0.6050(14) 1.0332(4) 0.3982(3) 0.0136(12) Uani 1 1 d . . . . .
C8 C 0.6835(13) 0.9297(4) 0.4002(3) 0.0119(11) Uani 1 1 d . . . . .
C9 C 0.6599(13) 0.8521(4) 0.3366(3) 0.0132(11) Uani 1 1 d . . . . .
C10 C 0.5339(13) 0.7517(4) 0.3470(3) 0.0140(11) Uani 1 1 d . . . . .
H4 H 0.4566 0.7311 0.3975 0.017 Uiso 1 1 calc R U . . .
C11 C 0.5215(13) 0.6821(4) 0.2835(3) 0.0146(12) Uani 1 1 d . . . . .
H7 H 0.4372 0.6140 0.2906 0.018 Uiso 1 1 calc R U . . .
C12 C 0.6328(13) 0.7128(4) 0.2101(3) 0.0133(12) Uani 1 1 d . . . . .
C13 C 0.2174(13) 1.2986(4) 0.2081(3) 0.0141(12) Uani 1 1 d . . . . .
H3 H 0.3199 1.3318 0.2541 0.017 Uiso 1 1 calc R U . . .
C14 C 0.0908(13) 1.3576(4) 0.1444(3) 0.0156(12) Uani 1 1 d . . . . .
H2 H 0.1072 1.4308 0.1458 0.019 Uiso 1 1 calc R U . . .
C15 C 0.8287(13) 1.0086(4) 0.5156(3) 0.0123(11) Uani 1 1 d . . . . .
C16 C 0.7571(14) 0.8108(4) 0.1980(3) 0.0140(12) Uani 1 1 d . . . . .
H5 H 0.8328 0.8306 0.1472 0.017 Uiso 1 1 calc R U . . .
C17 C 0.7704(12) 0.8804(5) 0.2614(3) 0.0153(11) Uani 1 1 d . . . . .
H6 H 0.8559 0.9482 0.2535 0.018 Uiso 1 1 calc R U . . .
C18 C 0.9573(14) 0.8253(4) 0.5145(3) 0.0140(11) Uani 1 1 d . . . . .
H11 H 0.9490 0.7610 0.4871 0.017 Uiso 1 1 calc R U . . .
C19 C 1.0996(13) 0.8314(4) 0.5902(3) 0.0163(12) Uani 1 1 d . . . . .
H10 H 1.1894 0.7714 0.6165 0.020 Uiso 1 1 calc R U . . .
C20 C 1.1127(14) 0.9286(4) 0.6299(3) 0.0176(12) Uani 1 1 d . . . . .
H8 H 1.2166 0.9332 0.6824 0.021 Uiso 1 1 calc R U . . .
C21 C 0.9798(13) 1.0149(4) 0.5942(3) 0.0132(11) Uani 1 1 d . . . . .
H9 H 0.9882 1.0791 0.6217 0.016 Uiso 1 1 calc R U . . .

loop_
_atom_site_aniso_label
_atom_site_aniso_U_11
_atom_site_aniso_U_22
_atom_site_aniso_U_33
_atom_site_aniso_U_23
_atom_site_aniso_U_13
_atom_site_aniso_U_12
Br1 0.0169(3) 0.0320(4) 0.0117(3) 0.0075(3) -0.0020(2) 0.0065(3)
Br2 0.0195(3) 0.0208(3) 0.0145(3) -0.0044(2) -0.0028(2) 0.0022(3)
N1 0.016(2) 0.013(2) 0.012(2) 0.0016(17) -0.0035(18) -0.0009(18)
N2 0.015(2) 0.012(3) 0.010(2) 0.0027(17) -0.0007(17) -0.0001(18)
C1 0.010(3) 0.023(3) 0.009(3) 0.006(2) 0.000(2) 0.003(2)
C2 0.016(3) 0.029(4) 0.009(3) -0.002(3) -0.001(2) -0.002(3)
C3 0.022(3) 0.014(3) 0.017(3) 0.000(2) -0.001(2) 0.000(2)
C4 0.011(3) 0.015(3) 0.013(3) 0.002(2) -0.001(2) 0.001(2)
C5 0.012(2) 0.012(3) 0.016(3) 0.000(2) 0.003(2) -0.003(2)
C6 0.013(3) 0.014(3) 0.015(3) 0.001(2) -0.001(2) 0.000(2)
C7 0.016(3) 0.013(3) 0.012(3) 0.003(2) 0.000(2) 0.000(2)
C8 0.010(3) 0.019(3) 0.007(2) 0.003(2) 0.000(2) 0.000(2)
C9 0.009(3) 0.016(3) 0.014(3) 0.001(2) -0.002(2) 0.003(2)
C10 0.013(3) 0.016(3) 0.013(2) 0.003(2) -0.001(2) 0.000(2)
C11 0.012(3) 0.014(3) 0.017(3) 0.004(2) -0.003(2) 0.001(2)
C12 0.012(3) 0.017(3) 0.010(3) -0.001(2) -0.004(2) 0.001(2)
C13 0.014(3) 0.019(3) 0.009(2) -0.001(2) -0.002(2) 0.000(2)
C14 0.014(3) 0.014(3) 0.019(3) 0.001(2) -0.001(2) 0.001(2)
C15 0.013(3) 0.011(3) 0.012(3) -0.003(2) -0.002(2) -0.002(2)
C16 0.016(3) 0.018(3) 0.007(3) 0.002(2) -0.002(2) 0.003(2)
C17 0.013(3) 0.017(3) 0.016(2) 0.002(2) -0.003(2) -0.001(2)
C18 0.018(3) 0.012(3) 0.012(2) 0.003(2) 0.003(2) 0.002(2)
C19 0.016(3) 0.021(3) 0.012(2) 0.006(2) -0.001(2) 0.000(2)
C20 0.016(3) 0.025(3) 0.012(3) 0.001(2) -0.001(2) -0.001(2)
C21 0.010(3) 0.018(3) 0.011(2) -0.005(2) 0.001(2) 0.000(2)

loop_
_atom_type_symbol
_atom_type_description
_atom_type_scat_dispersion_real
_atom_type_scat_dispersion_imag
_atom_type_scat_source
C C 0.0033 0.0016 'International Tables Vol C Tables 4.2.6.8 and 6.1.1.4'
H H 0.0000 0.0000 'International Tables Vol C Tables 4.2.6.8 and 6.1.1.4'
N N 0.0061 0.0033 'International Tables Vol C Tables 4.2.6.8 and 6.1.1.4'
Br Br -0.2901 2.4595 'International Tables Vol C Tables 4.2.6.8 and 6.1.1.4'

loop_
_geom_angle_atom_site_label_1
_geom_angle_atom_site_label_2
_geom_angle_atom_site_label_3
_geom_angle
_geom_angle_site_symmetry_1
_geom_angle_site_symmetry_3
_geom_angle_publ_flag
C15 N1 C7 103.6(4) . . ?
C18 N2 C15 122.4(4) . . ?
C18 N2 C8 131.5(4) . . ?
C15 N2 C8 106.1(4) . . ?
C2 C1 C14 122.3(5) . . ?
C2 C1 Br1 119.7(4) . . ?
C14 C1 Br1 118.1(4) . . ?
C1 C2 C3 118.6(5) . . ?
C1 C2 H12 120.7 . . ?
C3 C2 H12 120.7 . . ?
C2 C3 C4 120.8(5) . . ?
C2 C3 H1 119.6 . . ?
C4 C3 H1 119.6 . . ?
C13 C4 C3 118.9(4) . . ?
C13 C4 C5 119.4(4) . . ?
C3 C4 C5 121.7(5) . . ?
C6 C5 C4 176.9(5) . . ?
C5 C6 C7 178.2(6) . . ?
C8 C7 N1 113.0(4) . . ?
C8 C7 C6 125.7(4) . . ?
N1 C7 C6 121.3(5) . . ?
C7 C8 N2 104.5(4) . . ?
C7 C8 C9 130.3(4) . . ?
N2 C8 C9 125.1(4) . . ?
C17 C9 C10 118.6(5) . . ?
C17 C9 C8 117.7(5) . . ?
C10 C9 C8 123.7(5) . . ?
C11 C10 C9 120.3(5) . . ?
C11 C10 H4 119.9 . . ?
C9 C10 H4 119.9 . . ?
C12 C11 C10 119.5(5) . . ?
C12 C11 H7 120.2 . . ?
C10 C11 H7 120.2 . . ?
C16 C12 C11 121.6(5) . . ?
C16 C12 Br2 119.5(4) . . ?
C11 C12 Br2 118.9(4) . . ?
C14 C13 C4 121.0(4) . . ?
C14 C13 H3 119.5 . . ?
C4 C13 H3 119.5 . . ?
C13 C14 C1 118.4(5) . . ?
C13 C14 H2 120.8 . . ?
C1 C14 H2 120.8 . . ?
N1 C15 N2 112.8(4) . . ?
N1 C15 C21 129.2(5) . . ?
N2 C15 C21 117.9(4) . . ?
C12 C16 C17 119.0(5) . . ?
C12 C16 H5 120.5 . . ?
C17 C16 H5 120.5 . . ?
C16 C17 C9 121.1(5) . . ?
C16 C17 H6 119.5 . . ?
C9 C17 H6 119.5 . . ?
C19 C18 N2 119.5(5) . . ?
C19 C18 H11 120.2 . . ?
N2 C18 H11 120.2 . . ?
C18 C19 C20 119.3(5) . . ?
C18 C19 H10 120.3 . . ?
C20 C19 H10 120.3 . . ?
C21 C20 C19 121.3(4) . . ?
C21 C20 H8 119.4 . . ?
C19 C20 H8 119.4 . . ?
C20 C21 C15 119.5(5) . . ?
C20 C21 H9 120.2 . . ?
C15 C21 H9 120.2 . . ?

loop_
_geom_bond_atom_site_label_1
_geom_bond_atom_site_label_2
_geom_bond_distance
_geom_bond_site_symmetry_2
_geom_bond_publ_flag
Br1 C1 1.910(5) . ?
Br2 C12 1.900(5) . ?
N1 C15 1.327(6) . ?
N1 C7 1.384(6) . ?
N2 C18 1.375(6) . ?
N2 C15 1.391(6) . ?
N2 C8 1.400(5) . ?
C1 C2 1.374(7) . ?
C1 C14 1.391(7) . ?
C2 C3 1.380(7) . ?
C2 H12 0.9500 . ?
C3 C4 1.403(7) . ?
C3 H1 0.9500 . ?
C4 C13 1.389(7) . ?
C4 C5 1.444(6) . ?
C5 C6 1.190(6) . ?
C6 C7 1.432(6) . ?
C7 C8 1.374(7) . ?
C8 C9 1.462(7) . ?
C9 C17 1.399(7) . ?
C9 C10 1.402(7) . ?
C10 C11 1.392(7) . ?
C10 H4 0.9500 . ?
C11 C12 1.381(7) . ?
C11 H7 0.9500 . ?
C12 C16 1.375(8) . ?
C13 C14 1.380(7) . ?
C13 H3 0.9500 . ?
C14 H2 0.9500 . ?
C15 C21 1.413(6) . ?
C16 C17 1.390(7) . ?
C16 H5 0.9500 . ?
C17 H6 0.9500 . ?
C18 C19 1.359(6) . ?
C18 H11 0.9500 . ?
C19 C20 1.421(8) . ?
C19 H10 0.9500 . ?
C20 C21 1.355(7) . ?
C20 H8 0.9500 . ?
C21 H9 0.9500 . ?
